data_2007475
loop_
_publ_author_name
'Molina, Sebastian'
'Cobo, Justo'
'Nogueras, Manuel'
'Sanchez, Adolfo'
'Ferguson, George'
'Low, John N.'

_publ_section_title 5-[Bis(trimethylsilyl)amino]-2-methoxy-3-methyl-6-(trimethylsilylamino)pyrimidin-4(3<i>H</i>)-one
_journal_issue 7
_journal_name_full 'Acta Crystallographica Section C'
_journal_page_first IUC9800030
_journal_paper_doi 10.1107/S0108270198099533
_journal_volume 54
_journal_year 1998
_chemical_formula_moiety 'C15 H34 N4 O2 Si3'
_chemical_formula_sum 'C15 H34 N4 O2 Si3'
_chemical_formula_weight 386.72
_chemical_name_systematic
;
5-Bis(trimethylsilyl)amino-2-methoxy-3-methyl-6-(trimethylsilylamino)-
pyrimidin-4(3H)-one
;
_space_group_IT_number 14
_symmetry_cell_setting monoclinic
_symmetry_space_group_name_Hall '-P 2yn'
_symmetry_space_group_name_H-M 'P 1 21/n 1'
_cell_angle_alpha 90.00
_cell_angle_beta 93.831(9)
_cell_angle_gamma 90.00
_cell_formula_units_Z 4
_cell_length_a 10.2091(9)
_cell_length_b 11.4381(9)
_cell_length_c 20.236(3)
_cell_measurement_reflns_used 24
_cell_measurement_temperature 294.0(10)
_cell_measurement_theta_max 15.84
_cell_measurement_theta_min 9.76
_cell_volume 2357.7(4)
_computing_cell_refinement 'SET4 and CELDIM in CAD-4/PC'
_computing_data_collection 'CAD-4/PC (Enraf-Nonius, 1992)'
_computing_data_reduction 'DATRD2 in NRCVAX96 (Gabe et al., 1989)'
_computing_molecular_graphics 'NRCVAX96, ORTEPII (Johnson, 1976) and PLATON (Spek, 1998)'
_computing_publication_material 'NRCVAX96, SHELXL97  and WordPerfect macro PRPCIF97 (Ferguson, 1997)'
_computing_structure_refinement 'NRCVAX96 and SHELXL97 (Sheldrick, 1997b)'
_computing_structure_solution 'SHELXS97 (Sheldrick, 1997a)'
_diffrn_ambient_temperature 294.0(10)
_diffrn_measured_fraction_theta_full 0.99
_diffrn_measured_fraction_theta_max 0.99
_diffrn_measurement_device 'Enraf-Nonius CAD-4'
_diffrn_measurement_method \q/2\q
_diffrn_radiation_monochromator graphite
_diffrn_radiation_source 'X-ray tube'
_diffrn_radiation_type 'Molybdenum K\a'
_diffrn_radiation_wavelength 0.7107
_diffrn_reflns_av_R_equivalents 0.005
_diffrn_reflns_av_sigmaI/netI 0.0460
_diffrn_reflns_limit_h_max 12
_diffrn_reflns_limit_h_min -12
_diffrn_reflns_limit_k_max 13
_diffrn_reflns_limit_k_min 0
_diffrn_reflns_limit_l_max 24
_diffrn_reflns_limit_l_min 0
_diffrn_reflns_number 4454
_diffrn_reflns_theta_full 25.09
_diffrn_reflns_theta_max 25.09
_diffrn_reflns_theta_min 2.01
_diffrn_standards_decay_% 'no decay, variation 1.0'
_diffrn_standards_interval_time 120
_diffrn_standards_number 3
_exptl_absorpt_coefficient_mu 0.214
_exptl_absorpt_correction_type none
_exptl_crystal_colour colorless
_exptl_crystal_density_diffrn 1.089
_exptl_crystal_density_method 'not measured'
_exptl_crystal_description plate
_exptl_crystal_F_000 840
_exptl_crystal_size_max 0.39
_exptl_crystal_size_mid 0.39
_exptl_crystal_size_min 0.19
_refine_diff_density_max 0.218
_refine_diff_density_min -0.183
_refine_ls_extinction_method none
_refine_ls_goodness_of_fit_ref 0.988
_refine_ls_hydrogen_treatment constr
_refine_ls_matrix_type full
_refine_ls_number_parameters 249
_refine_ls_number_reflns 4213
_refine_ls_number_restraints 81
_refine_ls_restrained_S_all 0.996
_refine_ls_R_factor_all 0.0951
_refine_ls_R_factor_gt 0.0483
_refine_ls_shift/su_max 0.011
_refine_ls_shift/su_mean 0.001
_refine_ls_structure_factor_coef Fsqd
_refine_ls_weighting_details 'w=1/[\s^2^(Fo^2^)+(0.0721P)^2^] where P=(Fo^2^+2Fc^2^)/3'
_refine_ls_weighting_scheme calc
_refine_ls_wR_factor_ref 0.1339
_reflns_number_gt 2450
_reflns_number_total 4213
_reflns_threshold_expression I>2\s(I)
_cod_data_source_file qa0044.cif
_cod_data_source_block qa0044
_cod_depositor_comments
;
The following automatic conversions were performed:

'_refine_ls_weighting_scheme' value 'calc
w=1/[\s^2^(Fo^2^)+(0.0721P)^2^] where P=(Fo^2^+2Fc^2^)/3' was changed
to 'calc'. New tag '_refine_ls_weighting_details' was created. The
value of the new tag was set to 'w=1/[\s^2^(Fo^2^)+(0.0721P)^2^]
where P=(Fo^2^+2Fc^2^)/3'.

Automatic conversion script
Id: cif_fix_values 3143 2015-03-26 13:38:13Z robertas 
;
_cod_original_sg_symbol_H-M 'P 21/n'
_cod_database_code 2007475

loop_
_symmetry_equiv_pos_as_xyz
'x, y, z'
'-x+1/2, y+1/2, -z+1/2'
'-x, -y, -z'
'x-1/2, -y-1/2, z-1/2'

loop_
_atom_site_label
_atom_site_fract_x
_atom_site_fract_y
_atom_site_fract_z
_atom_site_U_iso_or_equiv
_atom_site_adp_type
_atom_site_calc_flag
_atom_site_refinement_flags
_atom_site_occupancy
_atom_site_disorder_assembly
_atom_site_disorder_group
_atom_site_type_symbol
N1 .1726(2) .80173(19) .00334(11) .0518(6) Uani d . 1 . . N
C2 .0659(3) .8398(2) -.02714(13) .0496(7) Uani d . 1 . . C
O2 .0681(2) .89315(18) -.08569(9) .0707(6) Uani d . 1 . . O
C21 .1943(4) .9019(4) -.11404(18) .1002(13) Uani d . 1 . . C
N3 -.0552(2) .83386(19) -.00514(10) .0490(5) Uani d . 1 . . N
C3 -.1705(3) .8814(3) -.04337(15) .0703(9) Uani d . 1 . . C
C4 -.0750(3) .7805(2) .05701(13) .0489(7) Uani d . 1 . . C
O4 -.18531(18) .78244(19) .07717(10) .0704(6) Uani d . 1 . . O
C5 .0392(2) .7306(2) .08905(12) .0446(6) Uani d . 1 . . C
N5 .0311(2) .67144(18) .15167(9) .0504(6) Uani d D 1 . . N
Si51 .03271(9) .75879(8) .22197(4) .0650(3) Uani d D 1 . . Si
C511 .0988(4) .9049(3) .20213(16) .0891(11) Uani d D 1 . . C
C512 -.1327(4) .7800(5) .2521(2) .154(2) Uani d D 1 . . C
C513 .1426(5) .6955(3) .28921(18) .1239(17) Uani d D 1 . . C
Si52 -.00721(10) .52331(8) .14443(4) .0713(3) Uani d D 1 . . Si
C521 .1352(10) .4481(8) .1064(6) .108(4) Uani d PDU .50 A -1 C
C522 -.0154(12) .4554(10) .2277(4) .148(6) Uani d PDU .50 A -1 C
C523 -.1547(9) .4921(11) .0930(5) .089(4) Uani d PDU .50 A -1 C
C524 .1372(11) .4326(9) .1363(7) .143(6) Uani d PDU .50 A -2 C
C525 -.0945(12) .4753(11) .2182(4) .169(7) Uani d PDU .50 A -2 C
C526 -.1248(10) .4977(10) .0713(4) .078(3) Uani d PDU .50 A -2 C
C6 .1584(3) .7460(2) .06263(13) .0475(6) Uani d . 1 . . C
N6 .2733(2) .7086(2) .09396(12) .0622(7) Uani d . 1 . . N
Si6 .43546(8) .73412(8) .07543(5) .0652(3) Uani d . 1 . . Si
C61 .5309(3) .6561(4) .1427(2) .1138(15) Uani d . 1 . . C
C62 .4725(4) .8912(3) .0796(2) .0939(12) Uani d . 1 . . C
C63 .4702(4) .6759(4) -.00662(19) .1029(13) Uani d . 1 . . C
H21A .2521 .9496 -.0861 .150 Uiso calc R 1 . . H
H21B .1831 .9366 -.1572 .150 Uiso calc R 1 . . H
H21C .2315 .8252 -.1176 .150 Uiso calc R 1 . . H
H3A -.1713 .9650 -.0392 .105 Uiso calc R 1 . . H
H3B -.2489 .8496 -.0268 .105 Uiso calc R 1 . . H
H3C -.1666 .8606 -.0892 .105 Uiso calc R 1 . . H
H51A .1846 .8962 .1861 .134 Uiso calc R 1 . . H
H51B .1042 .9524 .2413 .134 Uiso calc R 1 . . H
H51C .0416 .9415 .1687 .134 Uiso calc R 1 . . H
H51D -.1692 .7054 .2626 .231 Uiso calc R 1 . . H
H51E -.1883 .8174 .2183 .231 Uiso calc R 1 . . H
H51F -.1264 .8281 .2910 .231 Uiso calc R 1 . . H
H51G .2288 .6852 .2739 .186 Uiso calc R 1 . . H
H51H .1088 .6211 .3020 .186 Uiso calc R 1 . . H
H51I .1472 .7473 .3266 .186 Uiso calc R 1 . . H
H52A .1500 .4839 .0647 .161 Uiso calc PR .50 A -1 H
H52B .1150 .3668 .0997 .161 Uiso calc PR .50 A -1 H
H52C .2128 .4555 .1357 .161 Uiso calc PR .50 A -1 H
H52D .0603 .4782 .2554 .222 Uiso calc PR .50 A -1 H
H52E -.0171 .3719 .2233 .222 Uiso calc PR .50 A -1 H
H52F -.0935 .4812 .2472 .222 Uiso calc PR .50 A -1 H
H52G -.1499 .5297 .0508 .133 Uiso calc PR .50 A -1 H
H52H -.2297 .5208 .1142 .133 Uiso calc PR .50 A -1 H
H52I -.1628 .4091 .0866 .133 Uiso calc PR .50 A -1 H
H52J .2026 .4516 .1709 .215 Uiso calc PR .50 A -2 H
H52K .1716 .4466 .0940 .215 Uiso calc PR .50 A -2 H
H52L .1134 .3517 .1396 .215 Uiso calc PR .50 A -2 H
H52M -.0375 .4846 .2575 .254 Uiso calc PR .50 A -2 H
H52N -.1191 .3946 .2132 .254 Uiso calc PR .50 A -2 H
H52O -.1719 .5220 .2217 .254 Uiso calc PR .50 A -2 H
H52P -.2065 .5361 .0782 .116 Uiso calc PR .50 A -2 H
H52Q -.1396 .4153 .0659 .116 Uiso calc PR .50 A -2 H
H52R -.0889 .5287 .0323 .116 Uiso calc PR .50 A -2 H
H6 .2645 .6657 .1283 .075 Uiso calc R 1 . . H
H61A .5106 .5742 .1403 .171 Uiso calc R 1 . . H
H61B .5086 .6864 .1847 .171 Uiso calc R 1 . . H
H61C .6230 .6672 .1379 .171 Uiso calc R 1 . . H
H62A .4545 .9206 .1225 .141 Uiso calc R 1 . . H
H62B .4190 .9316 .0462 .141 Uiso calc R 1 . . H
H62C .5635 .9034 .0723 .141 Uiso calc R 1 . . H
H63A .4497 .5940 -.0085 .154 Uiso calc R 1 . . H
H63B .5615 .6869 -.0137 .154 Uiso calc R 1 . . H
H63C .4176 .7165 -.0404 .154 Uiso calc R 1 . . H

loop_
_atom_site_aniso_label
_atom_site_aniso_U_11
_atom_site_aniso_U_22
_atom_site_aniso_U_33
_atom_site_aniso_U_12
_atom_site_aniso_U_13
_atom_site_aniso_U_23
N1 .0509(14) .0536(14) .0521(14) .0003(11) .0120(11) .0066(11)
C2 .0600(19) .0462(16) .0432(15) .0004(14) .0085(13) .0038(12)
O2 .0819(15) .0771(14) .0544(12) .0094(12) .0144(11) .0177(11)
C21 .101(3) .125(3) .080(2) .019(2) .048(2) .035(2)
N3 .0493(14) .0517(13) .0453(12) .0008(11) -.0013(10) .0018(10)
C3 .064(2) .077(2) .068(2) .0078(17) -.0124(16) .0093(17)
C4 .0463(16) .0533(16) .0472(15) -.0048(13) .0028(12) -.0025(12)
O4 .0427(11) .0981(17) .0713(13) .0040(11) .0111(10) .0140(12)
C5 .0408(14) .0485(15) .0445(14) -.0054(12) .0033(11) .0035(12)
N5 .0492(13) .0597(14) .0424(12) -.0108(11) .0037(10) .0035(11)
Si51 .0754(6) .0744(6) .0445(4) -.0043(5) -.0006(4) .0004(4)
C511 .128(3) .065(2) .072(2) .001(2) -.010(2) -.0078(18)
C512 .124(4) .233(6) .113(4) -.007(4) .063(3) -.044(4)
C513 .189(5) .096(3) .079(3) -.016(3) -.059(3) .012(2)
Si52 .0855(7) .0618(5) .0650(6) -.0228(5) -.0074(5) .0133(5)
C521 .125(8) .046(5) .149(11) .025(5) -.010(7) .009(6)
C522 .217(15) .141(8) .081(6) -.121(10) -.036(7) .042(6)
C523 .071(6) .082(6) .110(8) -.011(5) -.012(6) -.011(6)
C524 .142(9) .067(6) .209(15) .024(6) -.078(9) .025(8)
C525 .247(17) .186(10) .071(6) -.163(11) -.017(8) .026(6)
C526 .077(6) .069(5) .086(6) -.022(4) .000(5) -.019(5)
C6 .0458(15) .0434(15) .0535(15) -.0013(13) .0066(12) .0024(13)
N6 .0400(13) .0754(17) .0714(16) .0029(12) .0048(11) .0239(13)
Si6 .0420(5) .0723(6) .0821(6) .0019(4) .0093(4) .0108(5)
C61 .055(2) .144(4) .141(4) .013(2) -.007(2) .054(3)
C62 .076(3) .087(3) .119(3) -.021(2) .012(2) .001(2)
C63 .076(3) .121(3) .114(3) .018(2) .027(2) -.018(3)

loop_
_atom_type_symbol
_atom_type_description
_atom_type_scat_dispersion_real
_atom_type_scat_dispersion_imag
_atom_type_scat_source
C C 0.0033 0.0016 'International Tables Vol C Tables 4.2.6.8 and 6.1.1.4'
H H 0.0000 0.0000 'International Tables Vol C Tables 4.2.6.8 and 6.1.1.4'
N N 0.0061 0.0033 'International Tables Vol C Tables 4.2.6.8 and 6.1.1.4'
O O 0.0106 0.0060 'International Tables Vol C Tables 4.2.6.8 and 6.1.1.4'
Si Si 0.0817 0.0704 'International Tables Vol C Tables 4.2.6.8 and 6.1.1.4'

loop_
_geom_angle_atom_site_label_1
_geom_angle_atom_site_label_2
_geom_angle_atom_site_label_3
_geom_angle
_geom_angle_publ_flag
C2 N1 C6 116.0(2) no
N1 C2 O2 121.0(2) no
N1 C2 N3 126.2(2) no
O2 C2 N3 112.8(2) no
C2 O2 C21 116.8(2) no
C2 N3 C4 120.2(2) no
C2 N3 C3 122.0(2) no
C4 N3 C3 117.9(2) no
O4 C4 C5 127.1(2) no
O4 C4 N3 118.4(2) no
C5 C4 N3 114.6(2) no
C6 C5 C4 119.6(2) no
C6 C5 N5 120.4(2) no
C4 C5 N5 119.8(2) no
C5 N5 Si51 116.81(17) no
C5 N5 Si52 114.05(16) no
Si51 N5 Si52 128.15(12) no
N5 Si51 C512 112.72(17) no
N5 Si51 C513 110.42(16) no
C512 Si51 C513 109.3(2) no
N5 Si51 C511 108.93(13) no
C512 Si51 C511 107.8(2) no
C513 Si51 C511 107.45(17) no
N5 Si52 C523 114.5(4) no
N5 Si52 C524 112.6(4) no
C523 Si52 C524 118.9(7) no
N5 Si52 C526 110.4(4) no
C523 Si52 C526 17.3(6) no
C524 Si52 C526 108.7(4) no
N5 Si52 C522 110.6(4) no
C523 Si52 C522 110.7(4) no
C524 Si52 C522 86.0(7) no
C526 Si52 C522 125.9(5) no
N5 Si52 C525 109.5(4) no
C523 Si52 C525 88.8(5) no
C524 Si52 C525 109.7(4) no
C526 Si52 C525 105.7(4) no
C522 Si52 C525 26.3(6) no
N5 Si52 C521 107.5(4) no
C523 Si52 C521 108.0(4) no
C524 Si52 C521 19.3(7) no
C526 Si52 C521 94.5(7) no
C522 Si52 C521 105.0(4) no
C525 Si52 C521 127.5(6) no
N6 C6 C5 122.4(2) no
N6 C6 N1 114.4(2) no
C5 C6 N1 123.2(2) no
C6 N6 Si6 130.23(19) no
N6 Si6 C62 110.41(15) no
N6 Si6 C63 112.03(16) no
C62 Si6 C63 110.0(2) no
N6 Si6 C61 102.81(15) no
C62 Si6 C61 110.0(2) no
C63 Si6 C61 111.4(2) no

loop_
_geom_bond_atom_site_label_1
_geom_bond_atom_site_label_2
_geom_bond_site_symmetry_2
_geom_bond_distance
_geom_bond_publ_flag
N1 C2 . 1.291(3) no
N1 C6 . 1.375(3) no
C2 O2 . 1.334(3) no
C2 N3 . 1.343(3) no
O2 C21 . 1.449(4) no
N3 C4 . 1.425(3) no
N3 C3 . 1.469(3) no
C4 O4 . 1.223(3) no
C4 C5 . 1.416(3) no
C5 C6 . 1.373(3) no
C5 N5 . 1.444(3) no
N5 Si51 . 1.738(2) no
N5 Si52 . 1.743(2) no
Si51 C511 . 1.856(3) no
Si51 C512 . 1.849(4) no
Si51 C513 . 1.852(3) no
Si52 C521 . 1.896(7) no
Si52 C522 . 1.862(6) no
Si52 C523 . 1.809(6) no
Si52 C524 . 1.819(7) no
Si52 C525 . 1.872(7) no
Si52 C526 . 1.865(6) no
C6 N6 . 1.364(3) no
N6 Si6 . 1.746(2) no
Si6 C61 . 1.849(4) no
Si6 C62 . 1.836(4) no
Si6 C63 . 1.845(4) no

loop_
_geom_hbond_atom_site_label_D
_geom_hbond_atom_site_label_H
_geom_hbond_atom_site_label_A
_geom_hbond_distance_DH
_geom_hbond_distance_HA
_geom_hbond_distance_DA
_geom_hbond_angle_DHA
_geom_hbond_publ_flag
N6 H6 N5 0.86 2.46 2.836(3) 107 no

loop_
_geom_torsion_atom_site_label_1
_geom_torsion_atom_site_label_2
_geom_torsion_atom_site_label_3
_geom_torsion_atom_site_label_4
_geom_torsion
_geom_torsion_publ_flag
C6 N1 C2 O2 -178.7(2) no
C6 N1 C2 N3 2.8(4) no
N1 C2 O2 C21 2.3(4) no
N3 C2 O2 C21 -178.9(3) no
N1 C2 N3 C4 -0.8(4) no
O2 C2 N3 C4 -179.4(2) no
N1 C2 N3 C3 179.1(3) no
O2 C2 N3 C3 0.5(4) no
C2 N3 C4 O4 176.0(2) no
C3 N3 C4 O4 -3.9(4) no
C2 N3 C4 C5 -3.7(4) no
C3 N3 C4 C5 176.4(2) no
O4 C4 C5 C6 -173.6(3) no
N3 C4 C5 C6 6.0(4) no
O4 C4 C5 N5 1.8(4) no
N3 C4 C5 N5 -178.5(2) no
C6 C5 N5 Si51 94.2(3) no
C4 C5 N5 Si51 -81.2(3) no
C6 C5 N5 Si52 -96.2(3) no
C4 C5 N5 Si52 88.4(3) no
C4 C5 C6 N6 174.4(2) no
N5 C5 C6 N6 -1.0(4) no
C4 C5 C6 N1 -4.5(4) no
N5 C5 C6 N1 -179.9(2) no
C2 N1 C6 N6 -179.0(2) no
C2 N1 C6 C5 -0.1(4) no
C5 C6 N6 Si6 -171.1(2) no
N1 C6 N6 Si6 7.9(4) no
